data_7011231
loop_
_publ_author_name
'Nayan K. Solanki'
'Michael A. Leech'
'Eric J. L. McInnes'
'Frank E. Mabbs'
'Judith A. K. Howard'
'Colin A. Kilner'
'Jeremy M. Rawson'
'Malcolm A. Halcrow'

_publ_section_title
;
 A crystallographic and EPR study of the fluxional Cu(II) ion in
 [CuL2][BF4]2 (L = 2,6-dipyrazol-1-ylpyridine)
;
_journal_issue 7
_journal_name_full 'J. Chem. Soc., Dalton Trans.'
_journal_page_first 1295
_journal_page_last 1301
_journal_paper_doi 10.1039/b109201b
_journal_year 2002
_chemical_formula_moiety '[C22 H18 N10 Zn] 2[B F4]'
_chemical_formula_sum 'C22 H18 B2 F8 N10 Zn'
_chemical_formula_weight 661.45
_chemical_name_systematic
; 
Bis-[2,6-di-(pyrazol-1-yl)pyridine]zinc(II) ditetrafluoroborate 
;
_space_group_IT_number 4
_symmetry_cell_setting monoclinic
_symmetry_space_group_name_Hall 'P 2yb'
_symmetry_space_group_name_H-M 'P 1 21 1'
_atom_sites_solution_hydrogens geom
_atom_sites_solution_primary direct
_atom_sites_solution_secondary difmap
_audit_creation_method SHELXL-97
_cell_angle_alpha 90.00
_cell_angle_beta 96.5478(10)
_cell_angle_gamma 90.00
_cell_formula_units_Z 2
_cell_length_a 8.4726(2)
_cell_length_b 8.5038(2)
_cell_length_c 18.8988(5)
_cell_measurement_reflns_used 11227
_cell_measurement_temperature 200(2)
_cell_measurement_theta_max 27.47
_cell_measurement_theta_min 3.66
_cell_volume 1352.76(6)
_computing_cell_refinement 'DENZO-SMN (Otwinowski & Minor, 1996)'
_computing_data_collection 'COLLECT (Nonius, 1999)'
_computing_data_reduction 'DENZO-SMN (Otwinowski & Minor, 1996)'
_computing_molecular_graphics 'ORTEX (McArdle, 1995)'
_computing_publication_material 'local program'
_computing_structure_refinement 'SHELXL-97 (Sheldrick, 1997)'
_computing_structure_solution 'SHELXS-97 (Sheldrick, 1990)'
_diffrn_ambient_temperature 200(2)
_diffrn_detector_area_resol_mean 9.091
_diffrn_measured_fraction_theta_full 0.979
_diffrn_measured_fraction_theta_max 0.979
_diffrn_measurement_device_type 'Nonius KappaCCD diffractometer'
_diffrn_measurement_method 'Area detector scans'
_diffrn_radiation_monochromator graphite
_diffrn_radiation_source 'fine-focus sealed tube'
_diffrn_radiation_type MoK\a
_diffrn_radiation_wavelength 0.71073
_diffrn_reflns_av_R_equivalents 0.0372
_diffrn_reflns_av_sigmaI/netI 0.0584
_diffrn_reflns_limit_h_max 10
_diffrn_reflns_limit_h_min -10
_diffrn_reflns_limit_k_max 10
_diffrn_reflns_limit_k_min -11
_diffrn_reflns_limit_l_max 24
_diffrn_reflns_limit_l_min -23
_diffrn_reflns_number 11227
_diffrn_reflns_theta_full 27.47
_diffrn_reflns_theta_max 27.47
_diffrn_reflns_theta_min 3.66
_exptl_absorpt_coefficient_mu 0.997
_exptl_absorpt_correction_T_max 0.9156
_exptl_absorpt_correction_T_min 0.8488
_exptl_absorpt_correction_type multi-scan
_exptl_absorpt_process_details
;
Using multiple and symmetry-related data measurements via the program SORTAV
See R.H. Blessing, Acta Cryst (1995), A51, 33-38 
;
_exptl_crystal_colour Colourless
_exptl_crystal_density_diffrn 1.624
_exptl_crystal_density_method 'not measured'
_exptl_crystal_description Prism
_exptl_crystal_F_000 664
_exptl_crystal_size_max 0.17
_exptl_crystal_size_mid 0.09
_exptl_crystal_size_min 0.09
_refine_diff_density_max 0.374
_refine_diff_density_min -0.308
_refine_diff_density_rms 0.056
_refine_ls_abs_structure_details 'Flack H D (1983), Acta Cryst. A39, 876-881'
_refine_ls_abs_structure_Flack 0.002(12)
_refine_ls_extinction_coef 0.051(4)
_refine_ls_extinction_expression Fc^*^=kFc[1+0.001xFc^2^\l^3^/sin(2\q)]^-1/4^
_refine_ls_extinction_method SHELXL
_refine_ls_goodness_of_fit_ref 1.104
_refine_ls_hydrogen_treatment constr
_refine_ls_matrix_type full
_refine_ls_number_parameters 427
_refine_ls_number_reflns 5441
_refine_ls_number_restraints 68
_refine_ls_restrained_S_all 1.149
_refine_ls_R_factor_all 0.0419
_refine_ls_R_factor_gt 0.0384
_refine_ls_shift/su_max 0.001
_refine_ls_shift/su_mean 0.000
_refine_ls_structure_factor_coef Fsqd
_refine_ls_weighting_details 'calc w=1/[\s^2^(Fo^2^)+(0.0272P)^2^+0.5327P] where P=(Fo^2^+2Fc^2^)/3'
_refine_ls_weighting_scheme calc
_refine_ls_wR_factor_gt 0.0961
_refine_ls_wR_factor_ref 0.0985
_reflns_number_gt 5142
_reflns_number_total 5441
_reflns_threshold_expression >2sigma(I)
_cod_data_source_file b109201b.txt
_cod_data_source_block mh49200
_cod_depositor_comments
;
The following automatic conversions were performed:
'_symmetry_cell_setting' value 'Monoclinic' changed to 'monoclinic'
according to '/home/saulius/struct/CIF-dictionaries/cif_core.dic'
dictionary named 'cif_core.dic' version 2.4.1 from 2010-06-29.

Automatic conversion script
Id: cif_fix_enum 1527 2010-12-29 10:47:43Z saulius 
;
_cod_original_sg_symbol_H-M 'P 21'
_cod_database_code 7011231

loop_
_symmetry_equiv_pos_as_xyz
'x, y, z'
'-x, y+1/2, -z'

loop_
_atom_site_label
_atom_site_type_symbol
_atom_site_fract_x
_atom_site_fract_y
_atom_site_fract_z
_atom_site_U_iso_or_equiv
_atom_site_adp_type
_atom_site_occupancy
_atom_site_symmetry_multiplicity
_atom_site_calc_flag
_atom_site_refinement_flags
_atom_site_disorder_assembly
_atom_site_disorder_group
Zn1 Zn 0.26314(4) 0.77833(5) 0.252901(17) 0.03649(13) Uani 1 1 d . . .
N1 N 0.1630(3) 0.9971(4) 0.20735(14) 0.0388(6) Uani 1 1 d . . .
N2 N 0.1570(3) 1.0030(3) 0.13514(14) 0.0371(6) Uani 1 1 d . . .
C1 C 0.0932(4) 1.1288(5) 0.2253(2) 0.0436(8) Uani 1 1 d . . .
H1 H 0.0790 1.1576 0.2728 0.052 Uiso 1 1 calc R . .
C2 C 0.0431(5) 1.2199(5) 0.1648(2) 0.0516(9) Uani 1 1 d . . .
H2 H -0.0087 1.3191 0.1634 0.062 Uiso 1 1 calc R . .
C3 C 0.0844(4) 1.1358(5) 0.1086(2) 0.0465(8) Uani 1 1 d . . .
H3 H 0.0659 1.1647 0.0599 0.056 Uiso 1 1 calc R . .
N3 N 0.2665(3) 0.7567(4) 0.14260(13) 0.0333(6) Uani 1 1 d . . .
C4 C 0.2142(4) 0.8738(4) 0.09898(17) 0.0359(6) Uani 1 1 d . . .
C5 C 0.2157(4) 0.8665(4) 0.02588(18) 0.0425(7) Uani 1 1 d . . .
H5 H 0.1790 0.9517 -0.0041 0.051 Uiso 1 1 calc R . .
C6 C 0.2731(5) 0.7294(5) -0.00158(19) 0.0471(9) Uani 1 1 d . . .
H6 H 0.2766 0.7205 -0.0515 0.057 Uiso 1 1 calc R . .
C7 C 0.3255(4) 0.6052(5) 0.04247(19) 0.0450(8) Uani 1 1 d . . .
H7 H 0.3634 0.5103 0.0240 0.054 Uiso 1 1 calc R . .
C8 C 0.3198(4) 0.6261(4) 0.11441(17) 0.0367(7) Uani 1 1 d . . .
N4 N 0.3695(3) 0.5107(3) 0.16607(15) 0.0384(6) Uani 1 1 d . . .
N5 N 0.3512(3) 0.5417(4) 0.23554(15) 0.0400(6) Uani 1 1 d . . .
C9 C 0.4330(5) 0.3665(4) 0.1584(2) 0.0516(9) Uani 1 1 d . . .
H9 H 0.4574 0.3200 0.1152 0.062 Uiso 1 1 calc R . .
C10 C 0.4555(4) 0.3005(5) 0.2250(2) 0.0550(9) Uani 1 1 d . . .
H10 H 0.4980 0.1995 0.2374 0.066 Uiso 1 1 calc R . .
C11 C 0.4032(4) 0.4123(5) 0.2706(2) 0.0469(9) Uani 1 1 d . . .
H11 H 0.4043 0.3983 0.3205 0.056 Uiso 1 1 calc R . .
N6 N 0.0393(3) 0.6851(4) 0.27828(15) 0.0402(6) Uani 1 1 d . . .
N7 N 0.0304(3) 0.6706(3) 0.34991(15) 0.0376(6) Uani 1 1 d . . .
C12 C -0.0904(4) 0.6125(5) 0.2482(2) 0.0499(9) Uani 1 1 d . . .
H12 H -0.1186 0.6043 0.1982 0.060 Uiso 1 1 calc R . .
C13 C -0.1795(5) 0.5504(5) 0.2987(3) 0.0580(10) Uani 1 1 d . . .
H13 H -0.2761 0.4932 0.2900 0.070 Uiso 1 1 calc R . .
C14 C -0.1005(5) 0.5879(5) 0.3629(2) 0.0498(9) Uani 1 1 d . . .
H14 H -0.1308 0.5616 0.4083 0.060 Uiso 1 1 calc R . .
N8 N 0.2788(3) 0.7786(4) 0.36484(12) 0.0335(5) Uani 1 1 d . . .
C15 C 0.1568(4) 0.7284(4) 0.39736(17) 0.0358(6) Uani 1 1 d . . .
C16 C 0.1571(5) 0.7327(4) 0.47092(18) 0.0444(8) Uani 1 1 d . . .
H16 H 0.0684 0.6977 0.4932 0.053 Uiso 1 1 calc R . .
C17 C 0.2912(4) 0.7897(6) 0.50973(16) 0.0484(8) Uani 1 1 d . . .
H17 H 0.2953 0.7941 0.5601 0.058 Uiso 1 1 calc R . .
C18 C 0.4220(4) 0.8416(4) 0.47753(17) 0.0439(8) Uani 1 1 d . . .
H18 H 0.5153 0.8805 0.5046 0.053 Uiso 1 1 calc R . .
C19 C 0.4080(4) 0.8332(4) 0.40371(16) 0.0350(6) Uani 1 1 d . . .
N9 N 0.5280(3) 0.8808(3) 0.36252(15) 0.0374(6) Uani 1 1 d . . .
N10 N 0.5010(3) 0.8685(3) 0.29000(15) 0.0374(6) Uani 1 1 d . . .
C20 C 0.6748(4) 0.9390(4) 0.3831(2) 0.0457(8) Uani 1 1 d . . .
H20 H 0.7204 0.9576 0.4306 0.055 Uiso 1 1 calc R . .
C21 C 0.7446(4) 0.9658(5) 0.3232(2) 0.0495(9) Uani 1 1 d . . .
H21 H 0.8475 1.0078 0.3200 0.059 Uiso 1 1 calc R . .
C22 C 0.6330(4) 0.9186(4) 0.2669(2) 0.0424(7) Uani 1 1 d . . .
H22 H 0.6503 0.9222 0.2182 0.051 Uiso 1 1 calc R . .
B1 B 0.2051(5) 0.2219(5) 0.4244(2) 0.0479(9) Uani 1 1 d D . .
F1 F 0.3358(12) 0.1648(15) 0.3919(6) 0.048(4) Uiso 0.40 1 d PD A 1
F2 F 0.2290(11) 0.1952(11) 0.4959(4) 0.055(2) Uiso 0.40 1 d PD A 1
F3 F 0.2033(16) 0.3837(11) 0.4132(7) 0.094(4) Uiso 0.40 1 d PD A 1
F4 F 0.0640(9) 0.1595(12) 0.3968(4) 0.0532(19) Uiso 0.40 1 d PD A 1
F5 F 0.2977(7) 0.1572(8) 0.3785(3) 0.0404(17) Uiso 0.40 1 d PD A 2
F6 F 0.0432(7) 0.2154(9) 0.3911(4) 0.0554(19) Uiso 0.40 1 d PD A 2
F7 F 0.2156(10) 0.1513(10) 0.4897(3) 0.049(2) Uiso 0.40 1 d PD A 2
F8 F 0.2373(8) 0.3894(6) 0.4282(4) 0.0365(14) Uiso 0.40 1 d PD A 2
F9 F 0.1841(15) 0.3723(10) 0.4390(6) 0.035(2) Uiso 0.20 1 d PD A 3
F10 F 0.0890(16) 0.1138(17) 0.4061(8) 0.065(5) Uiso 0.20 1 d PD A 3
F11 F 0.2691(12) 0.1588(13) 0.5006(4) 0.026(2) Uiso 0.20 1 d PD A 3
F12 F 0.344(2) 0.189(2) 0.3924(10) 0.053(8) Uiso 0.20 1 d PD A 3
B2 B 0.2677(6) 0.2382(5) -0.0707(2) 0.0566(12) Uani 1 1 d D . .
F13 F 0.3407(9) 0.2300(7) 0.0009(2) 0.0611(16) Uani 0.80 1 d PD B .
F14 F 0.3227(15) 0.0987(11) -0.1021(6) 0.052(4) Uiso 0.40 1 d PD B 1
F15 F 0.1142(8) 0.2355(12) -0.0657(5) 0.055(2) Uiso 0.40 1 d PD B 1
F16 F 0.3265(15) 0.3713(10) -0.0986(5) 0.069(3) Uiso 0.40 1 d PD B 1
F17 F 0.3323(16) 0.1369(19) -0.1148(7) 0.028(3) Uiso 0.20 1 d PD B 2
F18 F 0.1003(12) 0.190(2) -0.0700(9) 0.037(4) Uiso 0.20 1 d PD B 2
F19 F 0.265(2) 0.3883(13) -0.1002(7) 0.048(3) Uiso 0.20 1 d PD B 2
F20 F 0.1225(15) 0.289(2) -0.0829(9) 0.086(6) Uiso 0.20 1 d PD B 3
F21 F 0.296(2) 0.0890(17) -0.1010(9) 0.050(7) Uiso 0.20 1 d PD B 3
F22 F 0.3778(17) 0.3503(16) -0.0967(7) 0.062(4) Uiso 0.20 1 d PD B 3
F23 F 0.1025(14) 0.1563(19) -0.0806(9) 0.057(6) Uiso 0.20 1 d PD C 4
F24 F 0.3452(17) 0.1791(19) -0.1232(8) 0.059(5) Uiso 0.20 1 d PD B 4
F25 F 0.208(2) 0.3920(14) -0.0991(9) 0.071(5) Uiso 0.20 1 d PD D 4
F26 F 0.317(3) 0.242(4) -0.0062(10) 0.087(12) Uiso 0.20 1 d PD B 4

loop_
_atom_site_aniso_label
_atom_site_aniso_U_11
_atom_site_aniso_U_22
_atom_site_aniso_U_33
_atom_site_aniso_U_23
_atom_site_aniso_U_13
_atom_site_aniso_U_12
Zn1 0.03800(19) 0.0410(2) 0.03012(17) 0.00152(16) 0.00246(12) -0.00149(19)
N1 0.0401(14) 0.0405(15) 0.0355(13) -0.0030(11) 0.0027(11) -0.0005(11)
N2 0.0378(13) 0.0379(15) 0.0351(13) 0.0016(11) 0.0023(11) 0.0017(11)
C1 0.0454(18) 0.0419(19) 0.0443(18) -0.0067(15) 0.0081(14) 0.0011(15)
C2 0.0492(19) 0.0449(19) 0.060(2) -0.0002(17) 0.0053(17) 0.0106(15)
C3 0.0440(18) 0.048(2) 0.0468(19) 0.0111(16) 0.0029(15) 0.0092(15)
N3 0.0323(10) 0.0348(16) 0.0328(11) 0.0016(11) 0.0040(9) -0.0032(11)
C4 0.0327(14) 0.0374(17) 0.0377(15) -0.0002(13) 0.0045(12) -0.0037(12)
C5 0.0451(18) 0.0467(19) 0.0345(16) 0.0030(14) -0.0002(14) -0.0026(15)
C6 0.0486(19) 0.060(2) 0.0331(15) -0.0017(14) 0.0045(14) -0.0069(15)
C7 0.0448(18) 0.048(2) 0.0416(17) -0.0091(15) 0.0048(14) -0.0020(15)
C8 0.0340(15) 0.0375(16) 0.0384(15) -0.0028(13) 0.0037(12) -0.0046(13)
N4 0.0382(14) 0.0366(15) 0.0410(14) -0.0027(11) 0.0078(11) -0.0011(11)
N5 0.0407(14) 0.0403(15) 0.0393(14) 0.0036(11) 0.0059(11) -0.0006(12)
C9 0.0479(19) 0.0367(19) 0.070(2) -0.0048(17) 0.0049(18) 0.0026(15)
C10 0.0507(18) 0.039(2) 0.074(2) 0.0070(18) 0.0000(17) 0.0044(16)
C11 0.0419(17) 0.042(2) 0.056(2) 0.0102(16) 0.0004(16) -0.0068(15)
N6 0.0377(14) 0.0427(16) 0.0396(14) 0.0010(11) 0.0014(11) -0.0021(11)
N7 0.0353(13) 0.0379(14) 0.0408(14) 0.0032(11) 0.0094(11) 0.0003(11)
C12 0.0396(17) 0.047(2) 0.060(2) -0.0062(17) -0.0050(16) 0.0015(15)
C13 0.0376(19) 0.052(2) 0.084(3) -0.006(2) 0.0048(19) -0.0076(17)
C14 0.0441(18) 0.045(2) 0.064(2) 0.0009(17) 0.0188(17) -0.0065(15)
N8 0.0353(10) 0.0318(11) 0.0335(10) 0.0006(15) 0.0031(8) -0.0011(15)
C15 0.0382(15) 0.0326(15) 0.0372(15) 0.0022(11) 0.0065(12) 0.0048(11)
C16 0.0501(18) 0.046(2) 0.0403(16) 0.0071(13) 0.0179(14) 0.0057(14)
C17 0.065(2) 0.0473(19) 0.0329(14) 0.0018(18) 0.0077(13) 0.005(2)
C18 0.0484(18) 0.0461(18) 0.0353(15) -0.0043(14) -0.0028(14) 0.0069(15)
C19 0.0357(14) 0.0323(14) 0.0363(14) -0.0007(11) 0.0016(12) 0.0023(11)
N9 0.0358(13) 0.0339(13) 0.0418(14) -0.0011(11) 0.0010(11) 0.0002(10)
N10 0.0365(13) 0.0357(14) 0.0404(14) -0.0008(11) 0.0050(11) 0.0010(11)
C20 0.0369(16) 0.0420(19) 0.057(2) -0.0051(16) -0.0008(16) -0.0053(14)
C21 0.0355(17) 0.043(2) 0.070(2) -0.0003(17) 0.0045(17) -0.0054(15)
C22 0.0415(17) 0.0364(17) 0.0515(19) 0.0050(14) 0.0153(15) 0.0000(14)
B1 0.052(2) 0.049(2) 0.044(2) -0.0044(17) 0.0100(18) -0.0003(17)
B2 0.062(3) 0.057(3) 0.052(2) -0.0103(19) 0.014(2) 0.004(2)
F13 0.076(3) 0.065(3) 0.0419(18) -0.0133(14) 0.0058(15) -0.0056(19)

loop_
_atom_type_symbol
_atom_type_description
_atom_type_scat_dispersion_real
_atom_type_scat_dispersion_imag
_atom_type_scat_source
C C 0.0033 0.0016 'International Tables Vol C Tables 4.2.6.8 and 6.1.1.4'
H H 0.0000 0.0000 'International Tables Vol C Tables 4.2.6.8 and 6.1.1.4'
N N 0.0061 0.0033 'International Tables Vol C Tables 4.2.6.8 and 6.1.1.4'
Zn Zn 0.2839 1.4301 'International Tables Vol C Tables 4.2.6.8 and 6.1.1.4'
B B 0.0013 0.0007 'International Tables Vol C Tables 4.2.6.8 and 6.1.1.4'
F F 0.0171 0.0103 'International Tables Vol C Tables 4.2.6.8 and 6.1.1.4'

loop_
_geom_angle_atom_site_label_1
_geom_angle_atom_site_label_2
_geom_angle_atom_site_label_3
_geom_angle
_geom_angle_site_symmetry_1
_geom_angle_site_symmetry_3
_geom_angle_publ_flag
N3 Zn1 N8 173.40(13) . . ?
N3 Zn1 N6 107.48(10) . . ?
N8 Zn1 N6 74.53(10) . . ?
N3 Zn1 N1 74.40(11) . . ?
N8 Zn1 N1 111.89(12) . . ?
N6 Zn1 N1 95.09(11) . . ?
N3 Zn1 N5 74.11(12) . . ?
N8 Zn1 N5 99.71(12) . . ?
N6 Zn1 N5 91.07(11) . . ?
N1 Zn1 N5 148.32(10) . . ?
N3 Zn1 N10 103.44(10) . . ?
N8 Zn1 N10 74.24(10) . . ?
N6 Zn1 N10 148.75(11) . . ?
N1 Zn1 N10 97.45(11) . . ?
N5 Zn1 N10 93.05(10) . . ?
C1 N1 N2 105.0(3) . . ?
C1 N1 Zn1 141.5(2) . . ?
N2 N1 Zn1 113.3(2) . . ?
C3 N2 N1 111.4(3) . . ?
C3 N2 C4 129.6(3) . . ?
N1 N2 C4 118.9(3) . . ?
N1 C1 C2 110.9(3) . . ?
C3 C2 C1 105.4(3) . . ?
N2 C3 C2 107.3(3) . . ?
C8 N3 C4 118.6(3) . . ?
C8 N3 Zn1 121.0(2) . . ?
C4 N3 Zn1 120.5(2) . . ?
N3 C4 C5 122.8(3) . . ?
N3 C4 N2 113.0(3) . . ?
C5 C4 N2 124.2(3) . . ?
C4 C5 C6 117.0(3) . . ?
C7 C6 C5 121.2(3) . . ?
C8 C7 C6 116.7(3) . . ?
N3 C8 C7 123.6(3) . . ?
N3 C8 N4 113.0(3) . . ?
C7 C8 N4 123.4(3) . . ?
C9 N4 N5 111.6(3) . . ?
C9 N4 C8 130.2(3) . . ?
N5 N4 C8 118.2(3) . . ?
C11 N5 N4 104.5(3) . . ?
C11 N5 Zn1 141.7(3) . . ?
N4 N5 Zn1 113.6(2) . . ?
N4 C9 C10 106.7(4) . . ?
C9 C10 C11 105.6(3) . . ?
N5 C11 C10 111.6(3) . . ?
C12 N6 N7 104.2(3) . . ?
C12 N6 Zn1 141.2(3) . . ?
N7 N6 Zn1 113.64(19) . . ?
C14 N7 N6 111.3(3) . . ?
C14 N7 C15 130.1(3) . . ?
N6 N7 C15 118.4(3) . . ?
N6 C12 C13 111.7(4) . . ?
C14 C13 C12 105.9(3) . . ?
C13 C14 N7 106.9(4) . . ?
C19 N8 C15 119.3(3) . . ?
C19 N8 Zn1 120.6(2) . . ?
C15 N8 Zn1 120.0(2) . . ?
N8 C15 C16 122.7(3) . . ?
N8 C15 N7 113.1(3) . . ?
C16 C15 N7 124.2(3) . . ?
C17 C16 C15 116.9(3) . . ?
C16 C17 C18 122.0(3) . . ?
C19 C18 C17 116.1(3) . . ?
N8 C19 C18 122.9(3) . . ?
N8 C19 N9 113.3(3) . . ?
C18 C19 N9 123.8(3) . . ?
C20 N9 N10 111.0(3) . . ?
C20 N9 C19 130.1(3) . . ?
N10 N9 C19 118.9(2) . . ?
C22 N10 N9 104.8(3) . . ?
C22 N10 Zn1 142.3(2) . . ?
N9 N10 Zn1 112.9(2) . . ?
N9 C20 C21 107.2(3) . . ?
C20 C21 C22 105.4(3) . . ?
N10 C22 C21 111.6(3) . . ?
F9 B1 F10 126.5(9) . . ?
F4 B1 F2 109.9(6) . . ?
F5 B1 F7 114.7(6) . . ?
F5 B1 F3 107.5(7) . . ?
F4 B1 F3 109.5(8) . . ?
F9 B1 F12 114.8(10) . . ?
F10 B1 F12 111.6(10) . . ?
F4 B1 F1 113.4(7) . . ?
F2 B1 F1 109.9(7) . . ?
F3 B1 F1 105.6(8) . . ?
F5 B1 F6 107.2(5) . . ?
F7 B1 F6 109.8(5) . . ?
F5 B1 F8 108.2(5) . . ?
F7 B1 F8 113.3(5) . . ?
F6 B1 F8 102.9(5) . . ?
F9 B1 F11 100.3(6) . . ?
F10 B1 F11 99.6(8) . . ?
F12 B1 F11 96.2(9) . . ?
F26 B2 F24 126.7(15) . . ?
F15 B2 F16 116.7(7) . . ?
F17 B2 F19 109.0(10) . . ?
F20 B2 F21 115.0(10) . . ?
F20 B2 F13 119.0(8) . . ?
F15 B2 F13 104.9(6) . . ?
F17 B2 F13 113.0(7) . . ?
F16 B2 F13 105.6(6) . . ?
F14 B2 F13 103.2(6) . . ?
F19 B2 F13 114.2(7) . . ?
F18 B2 F13 106.9(7) . . ?
F21 B2 F13 105.3(8) . . ?
F22 B2 F13 97.3(8) . . ?
F15 B2 F14 112.8(7) . . ?
F16 B2 F14 112.2(7) . . ?
F20 B2 F22 110.6(10) . . ?
F21 B2 F22 107.7(10) . . ?
F17 B2 F18 106.4(10) . . ?
F19 B2 F18 106.8(10) . . ?
F24 B2 F23 104.6(11) . . ?
F25 B2 F23 95.1(12) . . ?
F26 B2 F23 109.0(14) . . ?
F24 B2 F25 103.7(12) . . ?
F26 B2 F25 113.1(15) . . ?

loop_
_geom_bond_atom_site_label_1
_geom_bond_atom_site_label_2
_geom_bond_distance
_geom_bond_site_symmetry_2
_geom_bond_publ_flag
Zn1 N3 2.096(2) . ?
Zn1 N8 2.105(2) . ?
Zn1 N6 2.160(3) . ?
Zn1 N1 2.181(3) . ?
Zn1 N5 2.184(3) . ?
Zn1 N10 2.195(3) . ?
N1 C1 1.328(5) . ?
N1 N2 1.361(4) . ?
N2 C3 1.354(4) . ?
N2 C4 1.408(4) . ?
C1 C2 1.407(5) . ?
C2 C3 1.358(6) . ?
N3 C8 1.333(5) . ?
N3 C4 1.336(4) . ?
C4 C5 1.385(5) . ?
C5 C6 1.387(5) . ?
C6 C7 1.386(5) . ?
C7 C8 1.377(5) . ?
C8 N4 1.414(4) . ?
N4 C9 1.354(5) . ?
N4 N5 1.365(4) . ?
N5 C11 1.333(5) . ?
C9 C10 1.372(6) . ?
C10 C11 1.389(6) . ?
N6 C12 1.330(5) . ?
N6 N7 1.370(4) . ?
N7 C14 1.359(5) . ?
N7 C15 1.405(4) . ?
C12 C13 1.387(6) . ?
C13 C14 1.355(6) . ?
N8 C19 1.331(4) . ?
N8 C15 1.331(4) . ?
C15 C16 1.390(5) . ?
C16 C17 1.369(5) . ?
C17 C18 1.396(5) . ?
C18 C19 1.388(5) . ?
C19 N9 1.409(4) . ?
N9 C20 1.354(4) . ?
N9 N10 1.368(4) . ?
N10 C22 1.317(5) . ?
C20 C21 1.355(6) . ?
C21 C22 1.398(5) . ?
B1 F9 1.324(9) . ?
B1 F5 1.352(7) . ?
B1 F4 1.357(8) . ?
B1 F10 1.362(11) . ?
B1 F2 1.362(8) . ?
B1 F7 1.365(8) . ?
B1 F3 1.392(10) . ?
B1 F12 1.409(12) . ?
B1 F1 1.413(9) . ?
B1 F6 1.444(7) . ?
B1 F8 1.451(7) . ?
B1 F11 1.573(9) . ?
B2 F26 1.242(17) . ?
B2 F20 1.299(12) . ?
B2 F15 1.314(8) . ?
B2 F24 1.347(12) . ?
B2 F17 1.356(10) . ?
B2 F16 1.366(9) . ?
B2 F19 1.392(11) . ?
B2 F21 1.423(12) . ?
B2 F13 1.425(7) . ?
B2 F14 1.429(9) . ?
B2 F22 1.458(11) . ?
B2 F18 1.479(11) . ?
B2 F25 1.480(11) . ?
B2 F23 1.555(11) . ?
